data_7705580
loop_
_publ_author_name
'Voloshkin, Vladislav A.'
'Saab, Marina'
'Van Hecke, Kristof'
'Lau, Sii Hong'
'Carrow, Bradley P.'
'Nolan, Steven P.'

_publ_section_title
;
 Synthesis, reactivity and catalytic activity of Au-PAd<sub>3</sub>
 complexes.
;
_journal_issue 39
_journal_name_full 'Dalton transactions (Cambridge, England : 2003)'
_journal_page_first 13872
_journal_page_last 13879
_journal_paper_doi 10.1039/d0dt03330h
_journal_volume 49
_journal_year 2020
_chemical_formula_moiety 'C60 H90 Au P2, C2 F6 N O4 S2, 2(C H2 Cl2)'
_chemical_formula_sum 'C64 H94 Au Cl4 F6 N O4 P2 S2'
_chemical_formula_weight 1520.23
_space_group_crystal_system monoclinic
_space_group_IT_number 14
_space_group_name_Hall '-P 2ybc'
_space_group_name_H-M_alt 'P 1 21/c 1'
_atom_sites_solution_hydrogens geom
_atom_sites_solution_primary dual
_audit_creation_date 2020-04-05
_audit_creation_method
;
Olex2 1.2
(compiled May 18 2018 14:05:52 for OlexSys, GUI svn.r5506)
;
_audit_update_record
;
2020-06-16 deposited with the CCDC.	2020-09-28 downloaded from the CCDC.
;
_cell_angle_alpha 90
_cell_angle_beta 117.125(3)
_cell_angle_gamma 90
_cell_formula_units_Z 4
_cell_length_a 12.3017(3)
_cell_length_b 21.3897(4)
_cell_length_c 27.2421(7)
_cell_measurement_reflns_used 11339
_cell_measurement_temperature 100(1)
_cell_measurement_theta_max 73.4800
_cell_measurement_theta_min 3.6470
_cell_volume 6379.8(3)
_computing_cell_refinement 'CrysAlisPro 1.171.40.67a (Rigaku OD, 2019)'
_computing_data_collection 'CrysAlisPro 1.171.40.67a (Rigaku OD, 2019)'
_computing_data_reduction 'CrysAlisPro 1.171.40.67a (Rigaku OD, 2019)'
_computing_molecular_graphics 'Olex2 (Dolomanov et al., 2009)'
_computing_publication_material 'Olex2 (Dolomanov et al., 2009)'
_computing_structure_refinement 'ShelXL (Sheldrick, 2015)'
_computing_structure_solution 'ShelXT (Sheldrick, 2015)'
_diffrn_ambient_environment N~2~
_diffrn_ambient_temperature 100(1)
_diffrn_detector 'CCD plate'
_diffrn_detector_area_resol_mean 10.4839
_diffrn_detector_type Atlas
_diffrn_measured_fraction_theta_full 0.948
_diffrn_measured_fraction_theta_max 0.912
_diffrn_measurement_details
;
List of Runs (angles in degrees, time in seconds):

  # Type    Start    End  Width  t~exp~   \w     \q     \k     \f   Frames
#--------------------------------------------------------------------------
  1  \w    -66.00  33.00   1.00    1.75    --  -41.68  38.00  30.00   99
  2  \w    -30.00  70.00   1.00    1.75    --   41.68 -57.00 150.00  100
  3  \w     80.00 178.00   1.00    6.00    --  106.01  45.00-120.00   98
  4  \w     33.00 112.00   1.00    6.00    --  106.01-125.00-120.00   79
  5  \w    104.00 178.00   1.00    6.00    --  106.01 107.00 -99.00   74
  6  \w    103.00 178.00   1.00    6.00    --  106.01  77.00-180.00   75
  7  \w     33.00 112.00   1.00    6.00    --  106.01-125.00 -30.00   79
  8  \w   -115.00 -14.00   1.00    1.75    --  -41.68 -57.00  60.00  101
  9  \w   -115.00 -14.00   1.00    1.75    --  -41.68 -57.00 -90.00  101
 10  \w     53.00 120.00   1.00    6.00    --  106.01  15.00  60.00   67
;
_diffrn_measurement_device 'four-circle diffractometer'
_diffrn_measurement_device_type 'SuperNova, Dual, Cu at home/near, Atlas'
_diffrn_measurement_method '\w scans'
_diffrn_orient_matrix_type 'CrysAlisPro convention (1999,Acta A55,543-557)'
_diffrn_orient_matrix_UB_11 0.0116893000
_diffrn_orient_matrix_UB_12 -0.0380030000
_diffrn_orient_matrix_UB_13 0.1156248000
_diffrn_orient_matrix_UB_21 0.0108403000
_diffrn_orient_matrix_UB_22 0.0610563000
_diffrn_orient_matrix_UB_23 0.0738603000
_diffrn_orient_matrix_UB_31 -0.0615345000
_diffrn_orient_matrix_UB_32 0.0034903000
_diffrn_orient_matrix_UB_33 -0.0314377000
_diffrn_radiation_monochromator mirror
_diffrn_radiation_probe x-ray
_diffrn_radiation_type CuK\a
_diffrn_radiation_wavelength 1.54184
_diffrn_reflns_av_R_equivalents 0.0979
_diffrn_reflns_av_unetI/netI 0.0947
_diffrn_reflns_Laue_measured_fraction_full 0.948
_diffrn_reflns_Laue_measured_fraction_max 0.912
_diffrn_reflns_limit_h_max 15
_diffrn_reflns_limit_h_min -15
_diffrn_reflns_limit_k_max 25
_diffrn_reflns_limit_k_min -26
_diffrn_reflns_limit_l_max 23
_diffrn_reflns_limit_l_min -32
_diffrn_reflns_number 31902
_diffrn_reflns_point_group_measured_fraction_full 0.948
_diffrn_reflns_point_group_measured_fraction_max 0.912
_diffrn_reflns_theta_full 67.684
_diffrn_reflns_theta_max 73.997
_diffrn_reflns_theta_min 2.755
_diffrn_source 'micro-focus sealed X-ray tube'
_diffrn_source_type 'SuperNova (Cu) X-ray Source'
_exptl_absorpt_coefficient_mu 7.508
_exptl_absorpt_correction_T_max 1.000
_exptl_absorpt_correction_T_min 0.787
_exptl_absorpt_correction_type gaussian
_exptl_absorpt_process_details
;
CrysAlisPro 1.171.40.67a (Rigaku Oxford Diffraction, 2019)
Numerical absorption correction based on gaussian integration over
			a multifaceted crystal model
Empirical absorption correction using spherical harmonics,
 implemented in SCALE3 ABSPACK scaling algorithm.
;
_exptl_crystal_colour 'clear colourless'
_exptl_crystal_colour_lustre clear
_exptl_crystal_colour_primary colourless
_exptl_crystal_density_diffrn 1.583
_exptl_crystal_description needle
_exptl_crystal_F_000 3120
_exptl_crystal_size_max 0.17
_exptl_crystal_size_mid 0.139
_exptl_crystal_size_min 0.044
_refine_diff_density_max 3.492
_refine_diff_density_min -4.811
_refine_diff_density_rms 0.219
_refine_ls_extinction_method none
_refine_ls_goodness_of_fit_ref 1.022
_refine_ls_hydrogen_treatment constr
_refine_ls_matrix_type full
_refine_ls_number_parameters 764
_refine_ls_number_reflns 11815
_refine_ls_number_restraints 114
_refine_ls_restrained_S_all 1.025
_refine_ls_R_factor_all 0.0981
_refine_ls_R_factor_gt 0.0856
_refine_ls_shift/su_max 0.001
_refine_ls_shift/su_mean 0.000
_refine_ls_structure_factor_coef Fsqd
_refine_ls_weighting_details 'w=1/[\s^2^(Fo^2^)+180.0000P] where P=(Fo^2^+2Fc^2^)/3'
_refine_ls_weighting_scheme calc
_refine_ls_wR_factor_gt 0.1850
_refine_ls_wR_factor_ref 0.1924
_reflns_Friedel_coverage 0.000
_reflns_number_gt 9847
_reflns_number_total 11815
_reflns_threshold_expression 'I > 2\s(I)'
_cod_data_source_file d0dt03330h2.cif
_cod_data_source_block vl147
_cod_depositor_comments 'Adding full bibliography for 7705580--7705581.cif.'
_cod_database_code 7705580
_shelx_shelxl_version_number 2018/3
_chemical_oxdiff_formula 'C10 H10 N2 O2 Au1 Cl1 P1 S1'
_shelx_space_group_comment
;
The symmetry employed for this shelxl refinement is uniquely defined
by the following loop, which should always be used as a source of
symmetry information in preference to the above space-group names.
They are only intended as comments.
;
_shelx_estimated_absorpt_t_max 0.734
_shelx_estimated_absorpt_t_min 0.362
_reflns_odcompleteness_completeness 95.34
_reflns_odcompleteness_iscentric 1
_reflns_odcompleteness_theta 66.97
_olex2_refinement_description
;
1. Fixed Uiso
 At 1.2 times of:
  All C(H) groups, All C(H,H) groups, All C(H,H,H,H) groups
2. Restrained distances
 C63-Cl1A = C63-Cl2A
 1.75 with sigma of 0.01
 C63-Cl1B = C63-Cl2B
 1.75 with sigma of 0.01
 Cl1A-Cl2A
 2.9 with sigma of 0.01
 Cl1B-Cl2B
 2.9 with sigma of 0.01
3. Rigid bond restraints
 C63, Cl1A, Cl1B, Cl2A, Cl2B
 with sigma for 1-2 distances of 0.005 and sigma for 1-3 distances of 0.005
4. Uiso/Uaniso restraints and constraints
C63 \\sim Cl1A \\sim Cl1B \\sim Cl2A \\sim Cl2B: within 2A with sigma of 0.01
and sigma for terminal atoms of 0.04
Uanis(C1) \\sim Ueq, Uanis(C2) \\sim Ueq, Uanis(C9) \\sim Ueq, Uanis(C29) \\sim
Ueq, Uanis(C43) \\sim Ueq, Uanis(C51) \\sim Ueq: with sigma of 0.005 and sigma
for terminal atoms of 0.01
Uanis(C52) \\sim Ueq, Uanis(C53) \\sim Ueq: with sigma of 0.005 and sigma for
terminal atoms of 0.01
Uanis(C21) \\sim Ueq, Uanis(P1) \\sim Ueq, Uanis(P2) \\sim Ueq: with sigma of
0.003 and sigma for terminal atoms of 0.006
Uanis(Cl1A) = Uanis(Cl1B)
Uanis(Cl2A) = Uanis(Cl2B)
5. Others
 Sof(H63C)=Sof(H63D)=Sof(Cl2B)=Sof(Cl1B)=1-FVAR(1)
 Sof(H63A)=Sof(H63B)=Sof(Cl1A)=Sof(Cl2A)=FVAR(1)
6.a Ternary CH refined with riding coordinates:
 C44(H44), C17(H17), C38(H38), C54(H54), C29(H29), C7(H7), C23(H23), C56(H56),
 C34(H34), C48(H48), C13(H13), C46(H46), C58(H58), C3(H3), C31(H31), C5(H5),
 C15(H15), C36(H36)
6.b Secondary CH2 refined with riding coordinates:
 C22(H22A,H22B), C25(H25A,H25B), C49(H49A,H49B), C61(H61A,H61B), C33(H33A,
 H33B), C59(H59A,H59B), C30(H30A,H30B), C2(H2A,H2B), C4(H4A,H4B), C39(H39A,
 H39B), C60(H60A,H60B), C28(H28A,H28B), C53(H53A,H53B), C10(H10A,H10B),
 C35(H35A,H35B), C57(H57A,H57B), C9(H9A,H9B), C12(H12A,H12B), C8(H8A,H8B),
 C41(H41A,H41B), C43(H43A,H43B), C19(H19A,H19B), C45(H45A,H45B), C24(H24A,H24B),
  C37(H37A,H37B), C16(H16A,H16B), C6(H6A,H6B), C51(H51A,H51B), C47(H47A,H47B),
 C18(H18A,H18B), C55(H55A,H55B), C20(H20A,H20B), C40(H40A,H40B), C27(H27A,H27B),
  C50(H50A,H50B), C14(H14A,H14B), C62(H62A,H62B), C63(H63A,H63B), C63(H63C,H63D)
;
_olex2_exptl_crystal_mounting_method 'mounted on a nylon loop'
_olex2_submission_special_instructions 'No special instructions were received'
_oxdiff_exptl_absorpt_empirical_details
;
Empirical correction (ABSPACK) includes:
- Absorption correction using spherical harmonics
- Frame scaling
- B-factor correction
;
_oxdiff_exptl_absorpt_empirical_full_max 55.710
_oxdiff_exptl_absorpt_empirical_full_min 0.096

loop_
_space_group_symop_operation_xyz
'x, y, z'
'-x, y+1/2, -z+1/2'
'-x, -y, -z'
'x, -y-1/2, z-1/2'

loop_
_atom_site_label
_atom_site_type_symbol
_atom_site_fract_x
_atom_site_fract_y
_atom_site_fract_z
_atom_site_U_iso_or_equiv
_atom_site_adp_type
_atom_site_occupancy
_atom_site_site_symmetry_order
_atom_site_calc_flag
_atom_site_refinement_flags_posn
_atom_site_refinement_flags_adp
_atom_site_refinement_flags_occupancy
_atom_site_disorder_assembly
_atom_site_disorder_group
Au1 Au 0.76577(3) 0.25785(2) 0.74992(2) 0.01717(12) Uani 1 1 d . . . . .
P2 P 0.66977(18) 0.25462(12) 0.65380(8) 0.0157(5) Uani 1 1 d . U . . .
P1 P 0.86430(19) 0.25694(12) 0.84616(8) 0.0163(5) Uani 1 1 d . U . . .
C22 C 0.9631(9) 0.3500(5) 0.9324(4) 0.025(2) Uani 1 1 d . . . . .
H22A H 0.940460 0.322767 0.955670 0.030 Uiso 1 1 calc R . . . .
H22B H 1.046356 0.338422 0.938709 0.030 Uiso 1 1 calc R . . . .
C44 C 0.4316(9) 0.1139(5) 0.6568(4) 0.028(2) Uani 1 1 d . . . . .
H44 H 0.450366 0.076971 0.681849 0.033 Uiso 1 1 calc R . . . .
C25 C 0.8342(10) 0.4365(6) 0.9401(4) 0.031(2) Uani 1 1 d . . . . .
H25A H 0.834067 0.480247 0.951824 0.037 Uiso 1 1 calc R . . . .
H25B H 0.809848 0.409049 0.962644 0.037 Uiso 1 1 calc R . . . .
C17 C 0.7239(10) 0.1681(6) 0.9458(4) 0.030(2) Uani 1 1 d . . . . .
H17 H 0.746253 0.173204 0.985735 0.036 Uiso 1 1 calc R . . . .
C38 C 0.9990(9) 0.2010(6) 0.6521(4) 0.031(3) Uani 1 1 d . . . . .
H38 H 1.083377 0.217761 0.674269 0.038 Uiso 1 1 calc R . . . .
C49 C 0.4255(8) 0.2496(5) 0.6385(4) 0.024(2) Uani 1 1 d . . . . .
H49A H 0.459135 0.265083 0.676903 0.029 Uiso 1 1 calc R . . . .
H49B H 0.405538 0.286313 0.613723 0.029 Uiso 1 1 calc R . . . .
C54 C 0.5264(9) 0.4125(5) 0.5478(4) 0.028(2) Uani 1 1 d . . . . .
H54 H 0.465839 0.415341 0.507899 0.034 Uiso 1 1 calc R . . . .
C61 C 0.7573(8) 0.3691(5) 0.6349(4) 0.024(2) Uani 1 1 d . . . . .
H61A H 0.790236 0.346147 0.613006 0.029 Uiso 1 1 calc R . . . .
H61B H 0.818246 0.366431 0.674214 0.029 Uiso 1 1 calc R . . . .
C42 C 0.5230(8) 0.2086(5) 0.6321(4) 0.0180(19) Uani 1 1 d . . . . .
C32 C 0.7771(8) 0.2129(5) 0.6315(4) 0.020(2) Uani 1 1 d . . . . .
C33 C 0.7424(8) 0.2203(5) 0.5701(4) 0.023(2) Uani 1 1 d . . . . .
H33A H 0.658277 0.204769 0.547430 0.028 Uiso 1 1 calc R . . . .
H33B H 0.744886 0.265046 0.561346 0.028 Uiso 1 1 calc R . . . .
C59 C 0.5921(9) 0.3760(5) 0.6613(4) 0.022(2) Uani 1 1 d . . . . .
H59A H 0.514640 0.357692 0.657341 0.027 Uiso 1 1 calc R . . . .
H59B H 0.652572 0.373656 0.700701 0.027 Uiso 1 1 calc R . . . .
C30 C 0.7815(10) 0.4716(5) 0.8440(4) 0.030(2) Uani 1 1 d . . . . .
H30A H 0.721888 0.467458 0.804582 0.036 Uiso 1 1 calc R . . . .
H30B H 0.782679 0.515764 0.854996 0.036 Uiso 1 1 calc R . . . .
C1 C 1.0223(8) 0.2232(5) 0.8678(4) 0.021(2) Uani 1 1 d . U . . .
C2 C 1.0111(8) 0.1673(5) 0.8287(4) 0.021(2) Uani 1 1 d . U . . .
H2A H 0.957967 0.134523 0.832058 0.025 Uiso 1 1 calc R . . . .
H2B H 0.973171 0.181926 0.790020 0.025 Uiso 1 1 calc R . . . .
C29 C 0.9073(10) 0.4523(5) 0.8524(5) 0.029(2) Uani 1 1 d . U . . .
H29 H 0.932452 0.479577 0.829594 0.035 Uiso 1 1 calc R . . . .
C4 C 1.1983(9) 0.1177(6) 0.9041(4) 0.031(3) Uani 1 1 d . . . . .
H4A H 1.146410 0.085681 0.909363 0.037 Uiso 1 1 calc R . . . .
H4B H 1.278661 0.098598 0.913370 0.037 Uiso 1 1 calc R . . . .
C39 C 0.9092(8) 0.2361(6) 0.6677(4) 0.028(2) Uani 1 1 d . . . . .
H39A H 0.914066 0.281552 0.662171 0.033 Uiso 1 1 calc R . . . .
H39B H 0.932082 0.228797 0.707061 0.033 Uiso 1 1 calc R . . . .
C60 C 0.4771(10) 0.4475(5) 0.5819(5) 0.033(3) Uani 1 1 d . . . . .
H60A H 0.398747 0.428806 0.576357 0.040 Uiso 1 1 calc R . . . .
H60B H 0.462068 0.491796 0.570027 0.040 Uiso 1 1 calc R . . . .
C28 C 0.9074(9) 0.3843(5) 0.8359(4) 0.027(2) Uani 1 1 d . . . . .
H28A H 0.989680 0.372998 0.840692 0.032 Uiso 1 1 calc R . . . .
H28B H 0.848864 0.379003 0.796439 0.032 Uiso 1 1 calc R . . . .
C53 C 0.5457(9) 0.3427(5) 0.5654(4) 0.023(2) Uani 1 1 d . U . . .
H53A H 0.466951 0.323851 0.559086 0.027 Uiso 1 1 calc R . . . .
H53B H 0.576891 0.319559 0.542933 0.027 Uiso 1 1 calc R . . . .
C7 C 1.2312(9) 0.2440(6) 0.8726(4) 0.031(3) Uani 1 1 d . . . . .
H7 H 1.283071 0.276425 0.866973 0.038 Uiso 1 1 calc R . . . .
C10 C 1.2172(9) 0.1882(6) 0.8353(4) 0.029(3) Uani 1 1 d . . . . .
H10A H 1.178780 0.201741 0.796238 0.035 Uiso 1 1 calc R . . . .
H10B H 1.298393 0.170329 0.844383 0.035 Uiso 1 1 calc R . . . .
C23 C 0.9616(10) 0.4187(6) 0.9486(4) 0.030(2) Uani 1 1 d . . . . .
H23 H 1.020895 0.424280 0.988352 0.036 Uiso 1 1 calc R . . . .
C35 C 0.8307(11) 0.1149(6) 0.5690(5) 0.035(3) Uani 1 1 d . . . . .
H35A H 0.887757 0.091988 0.558972 0.042 Uiso 1 1 calc R . . . .
H35B H 0.747732 0.097667 0.546903 0.042 Uiso 1 1 calc R . . . .
C56 C 0.7381(9) 0.4379(5) 0.6170(4) 0.029(2) Uani 1 1 d . . . . .
H56 H 0.817453 0.456549 0.622486 0.034 Uiso 1 1 calc R . . . .
C57 C 0.6895(10) 0.4739(5) 0.6519(4) 0.031(2) Uani 1 1 d . . . . .
H57A H 0.749875 0.472250 0.691372 0.037 Uiso 1 1 calc R . . . .
H57B H 0.675428 0.518266 0.640352 0.037 Uiso 1 1 calc R . . . .
C34 C 0.8319(9) 0.1832(6) 0.5565(4) 0.030(2) Uani 1 1 d . . . . .
H34 H 0.808369 0.188323 0.516454 0.036 Uiso 1 1 calc R . . . .
C9 C 1.0872(8) 0.2003(5) 0.9278(4) 0.0199(19) Uani 1 1 d . U . . .
H9A H 1.037155 0.167602 0.933489 0.024 Uiso 1 1 calc R . . . .
H9B H 1.095833 0.235575 0.952890 0.024 Uiso 1 1 calc R . . . .
C12 C 0.6360(8) 0.2187(5) 0.8343(4) 0.025(2) Uani 1 1 d . . . . .
H12A H 0.614665 0.212112 0.794995 0.030 Uiso 1 1 calc R . . . .
H12B H 0.619357 0.262986 0.839039 0.030 Uiso 1 1 calc R . . . .
C8 C 1.1057(8) 0.2726(5) 0.8592(4) 0.024(2) Uani 1 1 d . . . . .
H8A H 1.065764 0.287231 0.820437 0.029 Uiso 1 1 calc R . . . .
H8B H 1.116908 0.309048 0.883364 0.029 Uiso 1 1 calc R . . . .
C41 C 0.7795(8) 0.1426(5) 0.6447(4) 0.022(2) Uani 1 1 d . . . . .
H41A H 0.803605 0.137400 0.684493 0.026 Uiso 1 1 calc R . . . .
H41B H 0.696403 0.125081 0.623632 0.026 Uiso 1 1 calc R . . . .
C48 C 0.3087(9) 0.2117(6) 0.6243(5) 0.030(2) Uani 1 1 d . . . . .
H48 H 0.247811 0.239410 0.628401 0.036 Uiso 1 1 calc R . . . .
C13 C 0.5557(9) 0.1764(6) 0.8500(5) 0.029(2) Uani 1 1 d . . . . .
H13 H 0.468119 0.188114 0.827168 0.035 Uiso 1 1 calc R . . . .
C43 C 0.5483(8) 0.1524(5) 0.6722(4) 0.021(2) Uani 1 1 d . U . . .
H43A H 0.611969 0.125267 0.670685 0.025 Uiso 1 1 calc R . . . .
H43B H 0.579382 0.168159 0.710381 0.025 Uiso 1 1 calc R . . . .
C46 C 0.3492(10) 0.1470(6) 0.5587(5) 0.033(3) Uani 1 1 d . . . . .
H46 H 0.314482 0.131153 0.519993 0.039 Uiso 1 1 calc R . . . .
C19 C 0.5897(9) 0.1851(6) 0.9114(5) 0.031(3) Uani 1 1 d . . . . .
H19A H 0.575867 0.229037 0.918485 0.038 Uiso 1 1 calc R . . . .
H19B H 0.538063 0.157847 0.921521 0.038 Uiso 1 1 calc R . . . .
C45 C 0.3790(10) 0.0925(6) 0.5976(5) 0.031(3) Uani 1 1 d . . . . .
H45A H 0.438628 0.064928 0.593172 0.038 Uiso 1 1 calc R . . . .
H45B H 0.303955 0.067864 0.588292 0.038 Uiso 1 1 calc R . . . .
C52 C 0.6382(8) 0.3380(5) 0.6271(4) 0.0178(19) Uani 1 1 d . U . . .
C24 C 0.9992(11) 0.4602(6) 0.9141(5) 0.035(3) Uani 1 1 d . . . . .
H24A H 1.082222 0.448746 0.919983 0.042 Uiso 1 1 calc R . . . .
H24B H 1.000604 0.504393 0.925165 0.042 Uiso 1 1 calc R . . . .
C37 C 0.9969(9) 0.1314(6) 0.6644(5) 0.035(3) Uani 1 1 d . . . . .
H37A H 1.055212 0.108452 0.655295 0.042 Uiso 1 1 calc R . . . .
H37B H 1.021535 0.125345 0.704138 0.042 Uiso 1 1 calc R . . . .
C58 C 0.5711(10) 0.4439(6) 0.6436(4) 0.029(2) Uani 1 1 d . . . . .
H58 H 0.538416 0.466700 0.666063 0.034 Uiso 1 1 calc R . . . .
C16 C 0.7449(10) 0.1005(6) 0.9351(5) 0.036(3) Uani 1 1 d . . . . .
H16A H 0.694725 0.072391 0.945415 0.043 Uiso 1 1 calc R . . . .
H16B H 0.831893 0.089317 0.957682 0.043 Uiso 1 1 calc R . . . .
C21 C 0.8718(8) 0.3403(5) 0.8709(4) 0.0183(19) Uani 1 1 d . U . . .
C6 C 1.2930(9) 0.2230(6) 0.9330(4) 0.034(3) Uani 1 1 d . . . . .
H6A H 1.374828 0.205690 0.942567 0.041 Uiso 1 1 calc R . . . .
H6B H 1.303404 0.259371 0.957290 0.041 Uiso 1 1 calc R . . . .
C3 C 1.1382(9) 0.1396(6) 0.8439(4) 0.028(2) Uani 1 1 d . . . . .
H3 H 1.128546 0.102926 0.819461 0.033 Uiso 1 1 calc R . . . .
C51 C 0.4664(8) 0.1843(5) 0.5723(4) 0.022(2) Uani 1 1 d . U . . .
H51A H 0.447074 0.220042 0.546599 0.027 Uiso 1 1 calc R . . . .
H51B H 0.525994 0.157198 0.567408 0.027 Uiso 1 1 calc R . . . .
C11 C 0.7721(8) 0.2052(5) 0.8698(4) 0.023(2) Uani 1 1 d . . . . .
C31 C 0.7440(10) 0.4293(5) 0.8792(4) 0.029(2) Uani 1 1 d . . . . .
H31 H 0.660011 0.440632 0.873241 0.035 Uiso 1 1 calc R . . . .
C47 C 0.2556(8) 0.1902(6) 0.5645(4) 0.028(2) Uani 1 1 d . . . . .
H47A H 0.238519 0.226790 0.539787 0.034 Uiso 1 1 calc R . . . .
H47B H 0.178021 0.167443 0.554017 0.034 Uiso 1 1 calc R . . . .
C18 C 0.8045(9) 0.2117(5) 0.9311(4) 0.024(2) Uani 1 1 d . . . . .
H18A H 0.792148 0.255509 0.939126 0.029 Uiso 1 1 calc R . . . .
H18B H 0.891537 0.200933 0.954060 0.029 Uiso 1 1 calc R . . . .
C55 C 0.6459(10) 0.4409(6) 0.5559(4) 0.031(2) Uani 1 1 d . . . . .
H55A H 0.632921 0.484923 0.543303 0.037 Uiso 1 1 calc R . . . .
H55B H 0.677849 0.417660 0.533764 0.037 Uiso 1 1 calc R . . . .
C5 C 1.2150(9) 0.1735(6) 0.9421(4) 0.031(3) Uani 1 1 d . . . . .
H5 H 1.255855 0.159477 0.981418 0.037 Uiso 1 1 calc R . . . .
C15 C 0.7090(9) 0.0925(5) 0.8727(5) 0.028(2) Uani 1 1 d . . . . .
H15 H 0.723571 0.048192 0.865560 0.034 Uiso 1 1 calc R . . . .
C20 C 0.7895(8) 0.1356(5) 0.8585(4) 0.026(2) Uani 1 1 d . . . . .
H20A H 0.768799 0.130383 0.819107 0.031 Uiso 1 1 calc R . . . .
H20B H 0.876159 0.123715 0.880804 0.031 Uiso 1 1 calc R . . . .
C40 C 0.9609(10) 0.2096(6) 0.5905(5) 0.034(3) Uani 1 1 d . . . . .
H40A H 1.019113 0.187533 0.580773 0.041 Uiso 1 1 calc R . . . .
H40B H 0.962113 0.254562 0.582209 0.041 Uiso 1 1 calc R . . . .
C27 C 0.7456(8) 0.3614(5) 0.8620(4) 0.023(2) Uani 1 1 d . . . . .
H27A H 0.718279 0.333949 0.883482 0.028 Uiso 1 1 calc R . . . .
H27B H 0.687057 0.356620 0.822512 0.028 Uiso 1 1 calc R . . . .
C50 C 0.3354(9) 0.1568(6) 0.6630(5) 0.031(3) Uani 1 1 d . . . . .
H50A H 0.259570 0.132942 0.653684 0.038 Uiso 1 1 calc R . . . .
H50B H 0.367994 0.171711 0.701469 0.038 Uiso 1 1 calc R . . . .
C36 C 0.8690(9) 0.1063(6) 0.6303(5) 0.030(2) Uani 1 1 d . . . . .
H36 H 0.866593 0.060944 0.638508 0.036 Uiso 1 1 calc R . . . .
C14 C 0.5739(9) 0.1081(6) 0.8384(5) 0.032(3) Uani 1 1 d . . . . .
H14A H 0.523267 0.080258 0.848727 0.039 Uiso 1 1 calc R . . . .
H14B H 0.549346 0.102222 0.798674 0.039 Uiso 1 1 calc R . . . .
Cl4 Cl 0.5059(4) 0.35986(19) 0.93970(17) 0.0671(11) Uani 1 1 d . . . . .
Cl3 Cl 0.3558(4) 0.4629(3) 0.94306(19) 0.0840(15) Uani 1 1 d . . . . .
C62 C 0.4728(14) 0.4391(7) 0.9279(6) 0.053(4) Uani 1 1 d . . . . .
H62A H 0.448903 0.448442 0.888673 0.063 Uiso 1 1 calc R . . . .
H62B H 0.547352 0.463503 0.950691 0.063 Uiso 1 1 calc R . . . .
S2 S 0.1565(3) 0.49977(17) 0.71613(15) 0.0457(8) Uani 1 1 d . . . . .
S1 S 0.3637(3) 0.4218(2) 0.74936(16) 0.0612(11) Uani 1 1 d . . . . .
F5 F 0.1560(7) 0.4505(5) 0.8054(3) 0.069(3) Uani 1 1 d . . . . .
F3 F 0.2424(11) 0.3389(6) 0.7782(5) 0.094(4) Uani 1 1 d . . . . .
F2 F 0.2820(17) 0.3121(7) 0.7139(7) 0.130(6) Uani 1 1 d . . . . .
F1 F 0.4235(13) 0.3144(8) 0.7961(9) 0.181(9) Uani 1 1 d . . . . .
F6 F 0.0270(7) 0.4119(5) 0.7289(4) 0.069(3) Uani 1 1 d . . . . .
F4 F -0.0017(8) 0.5000(5) 0.7527(4) 0.068(3) Uani 1 1 d . . . . .
O4 O 0.0564(11) 0.5136(6) 0.6624(4) 0.067(3) Uani 1 1 d . . . . .
O2 O 0.4450(13) 0.4173(10) 0.7274(7) 0.133(8) Uani 1 1 d . . . . .
O3 O 0.2218(12) 0.5502(6) 0.7501(5) 0.072(3) Uani 1 1 d . . . . .
O1 O 0.4084(11) 0.4524(8) 0.8032(4) 0.095(5) Uani 1 1 d . . . . .
N1 N 0.2341(11) 0.4478(7) 0.7070(5) 0.055(3) Uani 1 1 d . . . . .
C64 C 0.3256(16) 0.3429(9) 0.7578(8) 0.074(5) Uani 1 1 d . . . . .
C65 C 0.0820(12) 0.4628(8) 0.7535(5) 0.047(4) Uani 1 1 d . . . . .
C63 C 0.1088(15) 0.4355(6) 0.5717(4) 0.089(5) Uani 1 1 d D U . . .
H63A H 0.082571 0.477548 0.577329 0.107 Uiso 0.557(11) 1 calc R . P A 1
H63B H 0.191456 0.427965 0.602195 0.107 Uiso 0.557(11) 1 calc R . P A 1
H63C H 0.182022 0.448988 0.605297 0.107 Uiso 0.443(11) 1 calc R . P A 2
H63D H 0.036425 0.456820 0.570806 0.107 Uiso 0.443(11) 1 calc R . P A 2
Cl1A Cl 0.0083(12) 0.3797(6) 0.5760(4) 0.109(4) Uani 0.557(11) 1 d D U P A 1
Cl2A Cl 0.118(2) 0.4356(6) 0.5106(6) 0.058(2) Uani 0.557(11) 1 d D U P A 1
Cl2B Cl 0.125(3) 0.4546(7) 0.5113(7) 0.058(2) Uani 0.443(11) 1 d D U P A 2
Cl1B Cl 0.0912(16) 0.3536(5) 0.5718(5) 0.109(4) Uani 0.443(11) 1 d D U P A 2

loop_
_atom_site_aniso_label
_atom_site_aniso_U_11
_atom_site_aniso_U_22
_atom_site_aniso_U_33
_atom_site_aniso_U_23
_atom_site_aniso_U_13
_atom_site_aniso_U_12
Au1 0.01586(17) 0.0252(2) 0.00932(17) 0.00045(15) 0.00476(13) -0.00109(14)
P2 0.0159(9) 0.0247(12) 0.0058(8) 0.0010(9) 0.0044(7) -0.0016(8)
P1 0.0176(9) 0.0241(11) 0.0059(9) 0.0000(8) 0.0042(7) -0.0021(8)
C22 0.027(5) 0.033(6) 0.014(4) -0.001(4) 0.008(4) -0.003(4)
C44 0.029(5) 0.032(6) 0.025(5) 0.004(5) 0.015(4) -0.006(4)
C25 0.044(6) 0.034(6) 0.022(5) 0.000(5) 0.020(5) 0.004(5)
C17 0.031(5) 0.044(7) 0.022(5) 0.002(5) 0.017(4) 0.004(5)
C38 0.021(5) 0.052(7) 0.025(5) 0.005(5) 0.014(4) 0.007(5)
C49 0.017(4) 0.035(6) 0.018(4) -0.002(4) 0.007(3) -0.003(4)
C54 0.031(5) 0.030(6) 0.017(5) 0.004(4) 0.005(4) 0.003(4)
C61 0.019(4) 0.028(5) 0.026(5) -0.005(4) 0.010(4) -0.005(4)
C42 0.019(4) 0.025(5) 0.010(4) 0.001(4) 0.007(3) -0.004(4)
C32 0.021(4) 0.024(5) 0.014(4) 0.006(4) 0.006(4) 0.000(4)
C33 0.024(4) 0.032(6) 0.016(5) 0.004(4) 0.011(4) 0.002(4)
C59 0.026(5) 0.028(6) 0.014(4) 0.003(4) 0.010(4) -0.001(4)
C30 0.040(6) 0.028(6) 0.018(5) 0.003(4) 0.011(4) 0.007(5)
C1 0.021(3) 0.030(4) 0.014(3) -0.004(3) 0.009(3) -0.001(3)
C2 0.020(3) 0.029(4) 0.015(3) -0.002(3) 0.010(3) -0.002(3)
C29 0.035(4) 0.029(4) 0.025(4) 0.005(3) 0.016(3) -0.004(3)
C4 0.025(5) 0.049(7) 0.016(5) 0.002(5) 0.007(4) 0.008(5)
C39 0.017(4) 0.038(6) 0.025(5) -0.003(5) 0.007(4) 0.000(4)
C60 0.033(5) 0.026(6) 0.031(6) 0.008(5) 0.007(5) 0.008(5)
C28 0.026(5) 0.038(6) 0.016(5) -0.003(4) 0.009(4) -0.003(4)
C53 0.025(3) 0.025(4) 0.016(4) 0.002(3) 0.007(3) 0.000(3)
C7 0.023(5) 0.050(7) 0.022(5) -0.002(5) 0.011(4) -0.005(5)
C10 0.018(4) 0.055(8) 0.015(5) -0.003(5) 0.008(4) -0.001(5)
C23 0.030(5) 0.043(7) 0.012(4) -0.005(5) 0.005(4) -0.001(5)
C35 0.041(6) 0.046(7) 0.023(5) 0.002(5) 0.019(5) 0.010(5)
C56 0.026(5) 0.035(6) 0.023(5) 0.003(5) 0.009(4) -0.005(4)
C57 0.041(6) 0.030(6) 0.018(5) -0.001(4) 0.011(5) -0.006(5)
C34 0.029(5) 0.048(7) 0.016(5) 0.004(5) 0.014(4) 0.004(5)
C9 0.019(3) 0.027(4) 0.011(3) -0.001(3) 0.005(3) 0.001(3)
C12 0.017(4) 0.034(6) 0.022(5) 0.003(4) 0.007(4) 0.000(4)
C8 0.017(4) 0.036(6) 0.016(4) 0.001(4) 0.006(4) -0.004(4)
C41 0.022(4) 0.028(5) 0.017(4) -0.001(4) 0.010(4) 0.002(4)
C48 0.018(4) 0.043(7) 0.033(6) 0.001(5) 0.015(4) 0.002(4)
C13 0.022(5) 0.038(6) 0.031(6) 0.007(5) 0.015(4) -0.002(4)
C43 0.024(3) 0.027(4) 0.015(3) 0.002(3) 0.012(3) -0.002(3)
C46 0.028(5) 0.046(7) 0.025(5) -0.004(5) 0.012(4) -0.009(5)
C19 0.030(5) 0.044(7) 0.031(6) 0.003(5) 0.024(5) -0.004(5)
C45 0.033(5) 0.037(7) 0.027(5) -0.006(5) 0.016(5) -0.013(5)
C52 0.020(3) 0.018(4) 0.013(3) 0.002(3) 0.007(3) 0.000(3)
C24 0.038(6) 0.033(6) 0.029(6) -0.013(5) 0.011(5) -0.010(5)
C37 0.024(5) 0.051(8) 0.030(6) 0.001(5) 0.011(4) 0.009(5)
C58 0.036(5) 0.036(6) 0.019(5) 0.001(5) 0.018(4) 0.005(5)
C16 0.028(5) 0.041(7) 0.035(6) 0.008(5) 0.012(5) -0.007(5)
C21 0.021(3) 0.020(3) 0.016(3) -0.004(2) 0.010(2) 0.000(2)
C6 0.018(4) 0.055(8) 0.022(5) -0.008(5) 0.002(4) 0.001(5)
C3 0.020(4) 0.037(6) 0.022(5) -0.006(5) 0.005(4) 0.007(4)
C51 0.023(3) 0.025(4) 0.015(4) -0.002(3) 0.005(3) -0.002(3)
C11 0.018(4) 0.026(5) 0.018(5) 0.004(4) 0.004(4) 0.000(4)
C31 0.035(5) 0.031(6) 0.020(5) -0.001(5) 0.011(4) 0.008(5)
C47 0.017(4) 0.044(7) 0.021(5) -0.002(5) 0.006(4) -0.003(4)
C18 0.030(5) 0.023(5) 0.016(5) 0.001(4) 0.009(4) 0.000(4)
C55 0.040(6) 0.029(6) 0.023(5) 0.005(5) 0.012(5) -0.004(5)
C5 0.021(5) 0.051(7) 0.014(5) -0.004(5) 0.003(4) 0.004(5)
C15 0.019(4) 0.032(6) 0.033(6) 0.004(5) 0.012(4) -0.003(4)
C20 0.019(4) 0.033(6) 0.024(5) 0.000(5) 0.009(4) -0.001(4)
C40 0.030(5) 0.052(8) 0.029(6) 0.001(5) 0.022(5) -0.001(5)
C27 0.020(4) 0.026(5) 0.024(5) -0.002(4) 0.010(4) 0.003(4)
C50 0.022(5) 0.045(7) 0.028(5) -0.002(5) 0.011(4) -0.003(5)
C36 0.030(5) 0.033(6) 0.028(6) 0.001(5) 0.014(5) 0.004(5)
C14 0.020(5) 0.038(6) 0.037(6) -0.001(5) 0.011(4) -0.012(4)
Cl4 0.067(2) 0.048(2) 0.057(2) 0.0066(18) 0.0024(18) -0.0031(17)
Cl3 0.057(2) 0.132(5) 0.058(2) -0.006(3) 0.0219(19) 0.023(3)
C62 0.068(9) 0.059(10) 0.039(7) -0.004(7) 0.031(7) -0.010(8)
S2 0.0470(17) 0.0445(19) 0.0474(19) -0.0032(15) 0.0230(15) -0.0037(14)
S1 0.0300(15) 0.107(4) 0.0457(19) 0.010(2) 0.0163(14) 0.0074(18)
F5 0.046(4) 0.116(8) 0.037(4) 0.014(5) 0.013(4) 0.008(5)
F3 0.102(8) 0.090(8) 0.107(9) 0.053(7) 0.063(8) 0.031(7)
F2 0.196(17) 0.097(10) 0.118(12) -0.042(9) 0.089(12) -0.022(11)
F1 0.087(10) 0.147(15) 0.25(2) 0.097(15) 0.031(12) 0.073(10)
F6 0.039(4) 0.082(7) 0.067(6) 0.007(5) 0.009(4) -0.023(4)
F4 0.055(5) 0.114(8) 0.041(4) 0.020(5) 0.028(4) 0.042(5)
O4 0.075(7) 0.084(9) 0.033(5) 0.014(5) 0.016(5) 0.007(6)
O2 0.078(9) 0.25(2) 0.116(13) 0.033(14) 0.080(10) 0.044(12)
O3 0.088(8) 0.059(7) 0.053(7) -0.018(6) 0.019(6) -0.015(6)
O1 0.057(7) 0.174(16) 0.032(5) -0.001(8) 0.001(5) -0.023(8)
N1 0.045(6) 0.073(9) 0.044(7) 0.003(6) 0.019(5) 0.009(6)
C64 0.058(9) 0.078(13) 0.082(13) 0.005(11) 0.029(9) 0.043(9)
C65 0.048(7) 0.074(10) 0.014(5) -0.004(6) 0.010(5) -0.017(7)
C63 0.101(11) 0.080(7) 0.038(6) -0.003(7) -0.010(6) -0.035(8)
Cl1A 0.134(8) 0.090(6) 0.059(3) -0.006(4) 0.006(5) -0.056(6)
Cl2A 0.049(3) 0.044(6) 0.066(2) -0.036(4) 0.012(2) -0.006(6)
Cl2B 0.049(3) 0.044(6) 0.066(2) -0.036(4) 0.012(2) -0.006(6)
Cl1B 0.134(8) 0.090(6) 0.059(3) -0.006(4) 0.006(5) -0.056(6)

loop_
_atom_type_symbol
_atom_type_description
_atom_type_scat_dispersion_real
_atom_type_scat_dispersion_imag
_atom_type_scat_source
C C 0.0181 0.0091 'International Tables Vol C Tables 4.2.6.8 and 6.1.1.4'
H H 0.0000 0.0000 'International Tables Vol C Tables 4.2.6.8 and 6.1.1.4'
Au Au -4.4197 7.2980 'International Tables Vol C Tables 4.2.6.8 and 6.1.1.4'
Cl Cl 0.3639 0.7018 'International Tables Vol C Tables 4.2.6.8 and 6.1.1.4'
F F 0.0727 0.0534 'International Tables Vol C Tables 4.2.6.8 and 6.1.1.4'
N N 0.0311 0.0180 'International Tables Vol C Tables 4.2.6.8 and 6.1.1.4'
O O 0.0492 0.0322 'International Tables Vol C Tables 4.2.6.8 and 6.1.1.4'
P P 0.2955 0.4335 'International Tables Vol C Tables 4.2.6.8 and 6.1.1.4'
S S 0.3331 0.5567 'International Tables Vol C Tables 4.2.6.8 and 6.1.1.4'

loop_
_exptl_crystal_face_index_h
_exptl_crystal_face_index_k
_exptl_crystal_face_index_l
_exptl_crystal_face_perp_dist
-16 2 1 0.0177
16 -2 -1 0.0267
5 6 -7 0.0010
-5 -6 7 0.1483
6 -10 -6 0.0099
-6 10 6 0.1209
-17 -1 1 0.0251
3 13 -2 0.0148

loop_
_geom_angle_atom_site_label_1
_geom_angle_atom_site_label_2
_geom_angle_atom_site_label_3
_geom_angle
_geom_angle_site_symmetry_1
_geom_angle_site_symmetry_3
_geom_angle_publ_flag
P2 Au1 P1 177.70(9) . . ?
C42 P2 Au1 106.7(3) . . ?
C42 P2 C32 110.9(4) . . ?
C32 P2 Au1 107.5(3) . . ?
C52 P2 Au1 108.2(3) . . ?
C52 P2 C42 111.6(4) . . ?
C52 P2 C32 111.6(4) . . ?
C1 P1 Au1 106.6(3) . . ?
C21 P1 Au1 107.9(3) . . ?
C21 P1 C1 111.8(4) . . ?
C21 P1 C11 111.6(5) . . ?
C11 P1 Au1 107.5(3) . . ?
C11 P1 C1 111.0(4) . . ?
C23 C22 C21 109.9(8) . . ?
C43 C44 C50 108.4(9) . . ?
C45 C44 C43 110.2(9) . . ?
C45 C44 C50 108.4(9) . . ?
C23 C25 C31 109.2(9) . . ?
C19 C17 C18 109.9(9) . . ?
C16 C17 C19 109.9(10) . . ?
C16 C17 C18 109.9(9) . . ?
C37 C38 C39 109.1(9) . . ?
C37 C38 C40 109.3(10) . . ?
C40 C38 C39 110.0(9) . . ?
C48 C49 C42 110.7(9) . . ?
C60 C54 C53 109.5(9) . . ?
C55 C54 C60 110.2(10) . . ?
C55 C54 C53 109.8(9) . . ?
C52 C61 C56 111.9(8) . . ?
C49 C42 P2 110.1(7) . . ?
C43 C42 P2 108.9(6) . . ?
C43 C42 C49 105.9(8) . . ?
C51 C42 P2 114.3(7) . . ?
C51 C42 C49 108.0(7) . . ?
C51 C42 C43 109.3(8) . . ?
C33 C32 P2 114.2(6) . . ?
C33 C32 C39 110.5(8) . . ?
C33 C32 C41 108.7(8) . . ?
C39 C32 P2 109.1(7) . . ?
C41 C32 P2 108.8(7) . . ?
C41 C32 C39 105.1(8) . . ?
C34 C33 C32 109.6(8) . . ?
C58 C59 C52 111.9(8) . . ?
C29 C30 C31 108.8(9) . . ?
C2 C1 P1 108.6(6) . . ?
C9 C1 P1 114.5(7) . . ?
C9 C1 C2 108.8(8) . . ?
C9 C1 C8 108.5(8) . . ?
C8 C1 P1 110.2(7) . . ?
C8 C1 C2 105.9(8) . . ?
C3 C2 C1 110.3(8) . . ?
C30 C29 C28 110.7(9) . . ?
C30 C29 C24 109.0(9) . . ?
C28 C29 C24 109.1(9) . . ?
C5 C4 C3 109.6(10) . . ?
C38 C39 C32 110.1(9) . . ?
C54 C60 C58 109.3(9) . . ?
C29 C28 C21 111.2(9) . . ?
C52 C53 C54 109.4(8) . . ?
C10 C7 C8 110.8(8) . . ?
C10 C7 C6 109.7(10) . . ?
C6 C7 C8 108.8(9) . . ?
C3 C10 C7 108.7(9) . . ?
C25 C23 C22 109.9(9) . . ?
C24 C23 C22 109.7(9) . . ?
C24 C23 C25 110.1(10) . . ?
C34 C35 C36 109.5(10) . . ?
C61 C56 C57 109.2(9) . . ?
C55 C56 C61 108.4(9) . . ?
C55 C56 C57 110.3(9) . . ?
C58 C57 C56 108.3(9) . . ?
C33 C34 C40 108.9(9) . . ?
C35 C34 C33 111.6(9) . . ?
C35 C34 C40 109.6(10) . . ?
C1 C9 C5 111.2(8) . . ?
C11 C12 C13 111.7(9) . . ?
C7 C8 C1 110.6(9) . . ?
C36 C41 C32 111.8(9) . . ?
C47 C48 C49 108.9(9) . . ?
C50 C48 C49 110.7(8) . . ?
C50 C48 C47 111.2(10) . . ?
C12 C13 C19 109.9(9) . . ?
C14 C13 C12 109.4(9) . . ?
C14 C13 C19 110.2(10) . . ?
C44 C43 C42 111.0(8) . . ?
C45 C46 C51 109.4(9) . . ?
C45 C46 C47 110.4(10) . . ?
C51 C46 C47 109.1(10) . . ?
C17 C19 C13 108.7(9) . . ?
C46 C45 C44 111.4(10) . . ?
C61 C52 P2 109.8(6) . . ?
C61 C52 C53 107.8(8) . . ?
C59 C52 P2 109.5(7) . . ?
C59 C52 C61 106.4(8) . . ?
C59 C52 C53 109.6(8) . . ?
C53 C52 P2 113.5(7) . . ?
C23 C24 C29 109.4(9) . . ?
C36 C37 C38 109.1(9) . . ?
C59 C58 C60 109.2(9) . . ?
C57 C58 C59 110.3(9) . . ?
C57 C58 C60 109.5(9) . . ?
C17 C16 C15 108.9(10) . . ?
C22 C21 P1 113.9(7) . . ?
C28 C21 P1 109.6(7) . . ?
C28 C21 C22 108.5(8) . . ?
C27 C21 P1 109.9(7) . . ?
C27 C21 C22 108.4(8) . . ?
C27 C21 C28 106.1(8) . . ?
C5 C6 C7 109.7(8) . . ?
C4 C3 C2 109.9(9) . . ?
C10 C3 C2 109.8(9) . . ?
C10 C3 C4 110.2(9) . . ?
C46 C51 C42 110.6(8) . . ?
C12 C11 P1 109.1(7) . . ?
C12 C11 C18 109.6(9) . . ?
C12 C11 C20 105.4(8) . . ?
C18 C11 P1 114.7(7) . . ?
C18 C11 C20 108.1(8) . . ?
C20 C11 P1 109.6(7) . . ?
C25 C31 C30 110.1(9) . . ?
C25 C31 C27 108.9(9) . . ?
C27 C31 C30 108.6(9) . . ?
C48 C47 C46 108.3(8) . . ?
C11 C18 C17 110.4(8) . . ?
C54 C55 C56 109.4(9) . . ?
C4 C5 C9 108.1(8) . . ?
C6 C5 C4 109.5(9) . . ?
C6 C5 C9 110.2(10) . . ?
C20 C15 C16 108.4(9) . . ?
C20 C15 C14 111.4(9) . . ?
C14 C15 C16 109.4(9) . . ?
C15 C20 C11 111.4(9) . . ?
C38 C40 C34 109.4(9) . . ?
C21 C27 C31 112.7(8) . . ?
C48 C50 C44 108.5(9) . . ?
C35 C36 C41 108.7(9) . . ?
C37 C36 C35 110.2(10) . . ?
C37 C36 C41 109.2(9) . . ?
C15 C14 C13 107.6(9) . . ?
Cl4 C62 Cl3 112.9(9) . . ?
O4 S2 N1 106.5(7) . . ?
O4 S2 C65 103.8(7) . . ?
O3 S2 O4 118.3(8) . . ?
O3 S2 N1 116.4(8) . . ?
O3 S2 C65 104.2(7) . . ?
N1 S2 C65 106.1(8) . . ?
O2 S1 O1 116.7(10) . . ?
O2 S1 N1 113.4(9) . . ?
O2 S1 C64 105.8(11) . . ?
O1 S1 N1 111.4(8) . . ?
O1 S1 C64 107.0(10) . . ?
N1 S1 C64 100.8(8) . . ?
S2 N1 S1 128.5(9) . . ?
F3 C64 S1 113.4(12) . . ?
F2 C64 S1 113.3(16) . . ?
F2 C64 F3 106.3(18) . . ?
F2 C64 F1 110.5(18) . . ?
F1 C64 S1 109.6(16) . . ?
F1 C64 F3 103.2(18) . . ?
F5 C65 S2 114.0(10) . . ?
F6 C65 S2 110.6(9) . . ?
F6 C65 F5 109.4(13) . . ?
F4 C65 S2 108.7(11) . . ?
F4 C65 F5 107.2(11) . . ?
F4 C65 F6 106.5(12) . . ?
Cl2A C63 Cl1A 115.0(7) . . ?
Cl1B C63 Cl2B 107.0(7) . . ?

loop_
_geom_bond_atom_site_label_1
_geom_bond_atom_site_label_2
_geom_bond_distance
_geom_bond_site_symmetry_2
_geom_bond_publ_flag
Au1 P2 2.332(2) . ?
Au1 P1 2.334(2) . ?
P2 C42 1.899(9) . ?
P2 C32 1.907(10) . ?
P2 C52 1.898(10) . ?
P1 C1 1.898(10) . ?
P1 C21 1.894(10) . ?
P1 C11 1.895(11) . ?
C22 C23 1.536(16) . ?
C22 C21 1.548(12) . ?
C44 C43 1.538(13) . ?
C44 C45 1.510(15) . ?
C44 C50 1.564(15) . ?
C25 C23 1.524(15) . ?
C25 C31 1.525(14) . ?
C17 C19 1.524(14) . ?
C17 C16 1.520(17) . ?
C17 C18 1.540(15) . ?
C38 C39 1.546(14) . ?
C38 C37 1.529(18) . ?
C38 C40 1.532(15) . ?
C49 C42 1.560(14) . ?
C49 C48 1.539(13) . ?
C54 C60 1.519(16) . ?
C54 C53 1.552(14) . ?
C54 C55 1.512(15) . ?
C61 C56 1.536(15) . ?
C61 C52 1.533(13) . ?
C42 C43 1.557(13) . ?
C42 C51 1.540(12) . ?
C32 C33 1.535(13) . ?
C32 C39 1.548(12) . ?
C32 C41 1.543(14) . ?
C33 C34 1.533(14) . ?
C59 C52 1.528(14) . ?
C59 C58 1.514(15) . ?
C30 C29 1.515(15) . ?
C30 C31 1.534(16) . ?
C1 C2 1.565(14) . ?
C1 C9 1.536(12) . ?
C1 C8 1.563(14) . ?
C2 C3 1.541(13) . ?
C29 C28 1.523(16) . ?
C29 C24 1.547(15) . ?
C4 C3 1.533(14) . ?
C4 C5 1.532(16) . ?
C60 C58 1.547(14) . ?
C28 C21 1.538(14) . ?
C53 C52 1.546(12) . ?
C7 C10 1.524(16) . ?
C7 C8 1.542(13) . ?
C7 C6 1.534(14) . ?
C10 C3 1.514(16) . ?
C23 C24 1.510(17) . ?
C35 C34 1.502(17) . ?
C35 C36 1.526(15) . ?
C56 C57 1.541(16) . ?
C56 C55 1.529(14) . ?
C57 C58 1.511(15) . ?
C34 C40 1.534(15) . ?
C9 C5 1.547(13) . ?
C12 C13 1.536(14) . ?
C12 C11 1.531(12) . ?
C41 C36 1.538(14) . ?
C48 C47 1.525(15) . ?
C48 C50 1.510(16) . ?
C13 C19 1.539(15) . ?
C13 C14 1.533(17) . ?
C46 C45 1.504(16) . ?
C46 C51 1.539(14) . ?
C46 C47 1.539(16) . ?
C37 C36 1.513(15) . ?
C16 C15 1.558(16) . ?
C21 C27 1.525(12) . ?
C6 C5 1.522(17) . ?
C11 C18 1.537(13) . ?
C11 C20 1.555(15) . ?
C31 C27 1.529(15) . ?
C15 C20 1.525(14) . ?
C15 C14 1.527(13) . ?
Cl4 C62 1.739(16) . ?
Cl3 C62 1.745(15) . ?
S2 O4 1.451(11) . ?
S2 O3 1.410(11) . ?
S2 N1 1.557(13) . ?
S2 C65 1.831(14) . ?
S1 O2 1.382(12) . ?
S1 O1 1.466(13) . ?
S1 N1 1.582(12) . ?
S1 C64 1.79(2) . ?
F5 C65 1.313(14) . ?
F3 C64 1.37(2) . ?
F2 C64 1.25(2) . ?
F1 C64 1.33(2) . ?
F6 C65 1.294(17) . ?
F4 C65 1.294(18) . ?
C63 Cl1A 1.760(9) . ?
C63 Cl2A 1.719(9) . ?
C63 Cl2B 1.793(9) . ?
C63 Cl1B 1.766(9) . ?

loop_
_exptl_oxdiff_crystal_face_indexfrac_h
_exptl_oxdiff_crystal_face_indexfrac_k
_exptl_oxdiff_crystal_face_indexfrac_l
_exptl_oxdiff_crystal_face_x
_exptl_oxdiff_crystal_face_y
_exptl_oxdiff_crystal_face_z
-16.1390 1.8858 0.5881 -0.1923 -0.0164 0.9812
16.1390 -1.8858 -0.5881 0.1923 0.0164 -0.9812
5.4491 6.2940 -7.0679 -0.9927 -0.0787 -0.0911
-5.4491 -6.2940 7.0679 0.9927 0.0787 0.0911
6.0573 -9.6413 -5.7452 -0.2271 -0.9473 -0.2258
-6.0573 9.6413 5.7452 0.2271 0.9473 0.2258
-17.0001 -1.0000 1.0000 -0.0451 -0.1715 1.0112
3.0001 13.0000 -2.0000 -0.6902 0.6785 -0.0764
